data_4340574
loop_
_publ_author_name
'Pandey, Souvik'
'L\"onnecke, Peter'
'Hey-Hawkins, Evamarie'

_publ_section_title
;
 Cross-dehydrocoupling: A Novel Synthetic Route to P-B-P-B Chains.
;
_journal_issue 16
_journal_name_full 'Inorganic chemistry'
_journal_page_first 8242
_journal_page_last 8249
_journal_paper_doi 10.1021/ic500316w
_journal_volume 53
_journal_year 2014
_chemical_formula_sum 'C26 H50 B2 Fe P2'
_chemical_formula_weight 502.07
_chemical_name_systematic
;
 ?
;
_space_group_IT_number 14
_symmetry_cell_setting monoclinic
_symmetry_Int_Tables_number 14
_symmetry_space_group_name_Hall '-P 2yn'
_symmetry_space_group_name_H-M 'P 1 21/n 1'
_atom_sites_solution_hydrogens difmap
_atom_sites_solution_primary direct
_atom_sites_solution_secondary difmap
_audit_creation_date 2014-04-29T16:45:08-00:00
_audit_creation_method 'WinGX routine CIF_UPDATE'
_cell_angle_alpha 90
_cell_angle_beta 107.140(3)
_cell_angle_gamma 90
_cell_formula_units_Z 4
_cell_length_a 14.0331(5)
_cell_length_b 10.5026(3)
_cell_length_c 20.1121(6)
_cell_measurement_reflns_used 11111
_cell_measurement_temperature 130(2)
_cell_measurement_theta_max 32.417
_cell_measurement_theta_min 2.199
_cell_volume 2832.55(16)
_computing_cell_refinement
;
        CrysAlisPro, Agilent Technologies,
        Version 1.171.37.31 (release 14-01-2014 CrysAlis171 .NET)
        (compiled Jan 14 2014,18:38:05)
;
_computing_data_collection
;
        CrysAlisPro, Agilent Technologies,
        Version 1.171.37.31 (release 14-01-2014 CrysAlis171 .NET)
        (compiled Jan 14 2014,18:38:05)
;
_computing_data_reduction
;
        CrysAlisPro, Agilent Technologies,
        Version 1.171.37.31 (release 14-01-2014 CrysAlis171 .NET)
        (compiled Jan 14 2014,18:38:05)
;
_computing_molecular_graphics
;
 ORTEP3 for Windows
 L. J. Farrugia, J. Appl. Crystallogr. 1997, 30, 565.
;
_computing_publication_material
;
 WINGX
 L.J. Farrugia,
 J. Appl. Cryst., 2012, 45, 849-854.
;
_computing_structure_refinement 'SHELXL-2013 (Sheldrick, 2013)'
_computing_structure_solution
;
 SIR92
 A. Altomare, G. Cascarano, C. Giacovazzo and A. Guagliardi,
 J. Appl. Crystallogr. 1993, 26, 343-350.
;
_diffrn_ambient_temperature 130(2)
_diffrn_detector 'CCD plate'
_diffrn_detector_area_resol_mean 16.356
_diffrn_measured_fraction_theta_full 0.999
_diffrn_measured_fraction_theta_max 1
_diffrn_measurement_device 'four-circle diffractometer'
_diffrn_measurement_device_type 'Xcalibur, Sapphire3, Gemini'
_diffrn_measurement_method '\w scans'
_diffrn_orient_matrix_UB_11 0.0090514
_diffrn_orient_matrix_UB_12 -0.0561913
_diffrn_orient_matrix_UB_13 -0.0167044
_diffrn_orient_matrix_UB_21 0.0168895
_diffrn_orient_matrix_UB_22 -0.0309886
_diffrn_orient_matrix_UB_23 0.0327033
_diffrn_orient_matrix_UB_31 -0.0493547
_diffrn_orient_matrix_UB_32 -0.0209338
_diffrn_orient_matrix_UB_33 -0.0035356
_diffrn_radiation_monochromator graphite
_diffrn_radiation_probe x-ray
_diffrn_radiation_type MoK\a
_diffrn_radiation_wavelength 0.71073
_diffrn_reflns_av_R_equivalents 0.0385
_diffrn_reflns_av_unetI/netI 0.0562
_diffrn_reflns_Laue_measured_fraction_full 0.999
_diffrn_reflns_Laue_measured_fraction_max 1
_diffrn_reflns_limit_h_max 20
_diffrn_reflns_limit_h_min -20
_diffrn_reflns_limit_k_max 15
_diffrn_reflns_limit_k_min -15
_diffrn_reflns_limit_l_max 28
_diffrn_reflns_limit_l_min -28
_diffrn_reflns_number 41854
_diffrn_reflns_point_group_measured_fraction_full 0.999
_diffrn_reflns_point_group_measured_fraction_max 1
_diffrn_reflns_theta_full 25.242
_diffrn_reflns_theta_max 30.508
_diffrn_reflns_theta_min 2.21
_diffrn_source 'Enhance (Mo) X-ray Source'
_exptl_absorpt_coefficient_mu 0.657
_exptl_absorpt_correction_T_max 1
_exptl_absorpt_correction_T_min 0.97355
_exptl_absorpt_correction_type multi-scan
_exptl_absorpt_process_details
;
        CrysAlisPro, Agilent Technologies,
        Version 1.171.37.31 (release 14-01-2014 CrysAlis171 .NET)
        (compiled Jan 14 2014,18:38:05)
        Empirical absorption correction using spherical harmonics,
 implemented in SCALE3 ABSPACK scaling algorithm.
        Empirical absorption correction using spherical harmonics,
 implemented in SCALE3 ABSPACK scaling algorithm.
;
_exptl_crystal_colour 'clear light orange'
_exptl_crystal_density_diffrn 1.177
_exptl_crystal_description prism
_exptl_crystal_F_000 1088
_exptl_crystal_size_max 0.4
_exptl_crystal_size_mid 0.4
_exptl_crystal_size_min 0.3
_refine_diff_density_max 0.584
_refine_diff_density_min -0.242
_refine_diff_density_rms 0.06
_refine_ls_extinction_method none
_refine_ls_goodness_of_fit_ref 1.041
_refine_ls_hydrogen_treatment refall
_refine_ls_matrix_type full
_refine_ls_number_parameters 480
_refine_ls_number_reflns 8626
_refine_ls_number_restraints 0
_refine_ls_restrained_S_all 1.041
_refine_ls_R_factor_all 0.0486
_refine_ls_R_factor_gt 0.0371
_refine_ls_shift/su_max 0.003
_refine_ls_shift/su_mean 0
_refine_ls_structure_factor_coef Fsqd
_refine_ls_weighting_details 'w=1/[\s^2^(Fo^2^)+(0.0396P)^2^+1.1536P] where P=(Fo^2^+2Fc^2^)/3'
_refine_ls_weighting_scheme calc
_refine_ls_wR_factor_gt 0.0841
_refine_ls_wR_factor_ref 0.0899
_reflns_number_gt 7206
_reflns_number_total 8626
_reflns_threshold_expression 'I > 2\s(I)'
_cod_data_source_file ic500316w_si_002.cif
_cod_data_source_block compound_4_x2006fin
_cod_depositor_comments 'Adding full bibliography for 4340569--4340577.cif.'
_cod_original_sg_symbol_H-M 'P 21/n'
_cod_database_code 4340574

loop_
_symmetry_equiv_pos_as_xyz
'x, y, z'
'-x+1/2, y+1/2, -z+1/2'
'-x, -y, -z'
'x-1/2, -y-1/2, z-1/2'

loop_
_atom_site_label
_atom_site_type_symbol
_atom_site_fract_x
_atom_site_fract_y
_atom_site_fract_z
_atom_site_U_iso_or_equiv
_atom_site_adp_type
_atom_site_occupancy
_atom_site_calc_flag
Fe1 Fe 0.52420(2) 0.24757(2) 0.56421(2) 0.01771(6) Uani 1 d
P1 P 0.54801(3) 0.16508(3) 0.73737(2) 0.01580(7) Uani 1 d
P2 P 0.42734(3) -0.10158(3) 0.75232(2) 0.01814(8) Uani 1 d
C1 C 0.59443(10) 0.21673(13) 0.66709(7) 0.0167(2) Uani 1 d
C2 C 0.63688(10) 0.13783(14) 0.62493(7) 0.0196(3) Uani 1 d
C3 C 0.67364(11) 0.21764(15) 0.58115(8) 0.0233(3) Uani 1 d
C4 C 0.65572(11) 0.34628(15) 0.59568(8) 0.0233(3) Uani 1 d
C5 C 0.60688(10) 0.34627(14) 0.64838(7) 0.0199(3) Uani 1 d
C6 C 0.37487(12) 0.22145(17) 0.54847(8) 0.0274(3) Uani 1 d
C7 C 0.41086(12) 0.13159(16) 0.50913(8) 0.0264(3) Uani 1 d
C8 C 0.45227(12) 0.19981(16) 0.46329(7) 0.0267(3) Uani 1 d
C9 C 0.44219(12) 0.33214(16) 0.47446(8) 0.0279(3) Uani 1 d
C10 C 0.39417(12) 0.34578(17) 0.52722(8) 0.0283(3) Uani 1 d
C11 C 0.65985(11) 0.19452(14) 0.81408(7) 0.0208(3) Uani 1 d
C12 C 0.67062(15) 0.33720(17) 0.83011(9) 0.0325(4) Uani 1 d
C13 C 0.75405(11) 0.14574(18) 0.79927(8) 0.0276(3) Uani 1 d
C14 C 0.64647(12) 0.12481(18) 0.87731(8) 0.0284(3) Uani 1 d
C15 C 0.44422(11) -0.27643(14) 0.74879(8) 0.0236(3) Uani 1 d
C16 C 0.47322(13) -0.31091(15) 0.68308(9) 0.0273(3) Uani 1 d
C17 C 0.52864(14) -0.31737(18) 0.81269(10) 0.0341(4) Uani 1 d
C18 C 0.34834(13) -0.34803(16) 0.74659(10) 0.0291(3) Uani 1 d
C19 C 0.30220(11) -0.06018(15) 0.69950(8) 0.0224(3) Uani 1 d
C20 C 0.27506(11) -0.07949(16) 0.62087(8) 0.0247(3) Uani 1 d
C21 C 0.17520(13) -0.0189(2) 0.58350(9) 0.0347(4) Uani 1 d
C22 C 0.14513(16) -0.0374(3) 0.50517(10) 0.0461(5) Uani 1 d
C23 C 0.42833(12) -0.05696(16) 0.84028(8) 0.0237(3) Uani 1 d
C24 C 0.35263(13) -0.11717(18) 0.87201(8) 0.0296(3) Uani 1 d
C25 C 0.36300(14) -0.06843(18) 0.94534(8) 0.0321(4) Uani 1 d
C26 C 0.33353(19) 0.0687(2) 0.94865(11) 0.0461(5) Uani 1 d
B1 B 0.43556(13) 0.26690(17) 0.74406(9) 0.0243(3) Uani 1 d
B2 B 0.53016(12) -0.01800(15) 0.72236(8) 0.0193(3) Uani 1 d
H1B1 H 0.4512(15) 0.363(2) 0.7350(10) 0.040(5) Uiso 1 d
H2B1 H 0.3681(17) 0.231(2) 0.7062(12) 0.044(6) Uiso 1 d
H3B1 H 0.4291(16) 0.2553(18) 0.7980(11) 0.039(6) Uiso 1 d
H1B2 H 0.5059(13) -0.0298(18) 0.6659(9) 0.029(5) Uiso 1 d
H2B2 H 0.5985(14) -0.0705(18) 0.7466(9) 0.030(5) Uiso 1 d
H2 H 0.6411(12) 0.0474(16) 0.6268(8) 0.016(4) Uiso 1 d
H3 H 0.7046(14) 0.1902(19) 0.5485(10) 0.031(5) Uiso 1 d
H4 H 0.6686(15) 0.420(2) 0.5730(10) 0.040(6) Uiso 1 d
H5 H 0.5851(12) 0.4176(17) 0.6661(9) 0.020(4) Uiso 1 d
H6 H 0.3458(14) 0.2025(19) 0.5829(10) 0.032(5) Uiso 1 d
H7 H 0.4114(13) 0.0429(17) 0.5133(9) 0.021(4) Uiso 1 d
H8 H 0.4845(14) 0.163(2) 0.4329(10) 0.034(5) Uiso 1 d
H9 H 0.4658(14) 0.3988(19) 0.4510(10) 0.033(5) Uiso 1 d
H10 H 0.3810(15) 0.426(2) 0.5460(10) 0.036(5) Uiso 1 d
H12A H 0.6803(15) 0.385(2) 0.7915(11) 0.041(6) Uiso 1 d
H12B H 0.7278(15) 0.3492(19) 0.8684(11) 0.037(5) Uiso 1 d
H12C H 0.6140(16) 0.369(2) 0.8406(11) 0.041(6) Uiso 1 d
H13A H 0.7691(14) 0.1948(19) 0.7630(10) 0.035(5) Uiso 1 d
H13B H 0.7463(14) 0.0567(19) 0.7866(10) 0.029(5) Uiso 1 d
H13C H 0.8103(15) 0.1517(19) 0.8407(10) 0.035(5) Uiso 1 d
H14A H 0.7039(16) 0.140(2) 0.9180(11) 0.038(5) Uiso 1 d
H14B H 0.6417(14) 0.0329(19) 0.8708(9) 0.029(5) Uiso 1 d
H14C H 0.5881(14) 0.1538(18) 0.8871(9) 0.028(5) Uiso 1 d
H16A H 0.5391(14) -0.2731(17) 0.6863(9) 0.024(5) Uiso 1 d
H16B H 0.4763(15) -0.400(2) 0.6797(11) 0.042(6) Uiso 1 d
H16C H 0.4225(15) -0.2825(19) 0.6391(10) 0.031(5) Uiso 1 d
H17A H 0.5880(17) -0.272(2) 0.8174(11) 0.037(6) Uiso 1 d
H17B H 0.5425(15) -0.407(2) 0.8106(11) 0.041(6) Uiso 1 d
H17C H 0.5110(15) -0.3084(19) 0.8551(11) 0.034(5) Uiso 1 d
H18A H 0.3614(16) -0.437(2) 0.7474(11) 0.045(6) Uiso 1 d
H18B H 0.2941(15) -0.329(2) 0.7056(11) 0.037(5) Uiso 1 d
H18C H 0.3244(14) -0.3253(19) 0.7868(10) 0.035(5) Uiso 1 d
H19A H 0.2979(13) 0.0307(19) 0.7082(9) 0.027(5) Uiso 1 d
H19B H 0.2581(14) -0.1034(18) 0.7186(10) 0.030(5) Uiso 1 d
H20A H 0.3248(14) -0.0445(18) 0.6026(9) 0.028(5) Uiso 1 d
H20B H 0.2734(13) -0.1737(19) 0.6106(9) 0.027(5) Uiso 1 d
H21A H 0.1773(15) 0.073(2) 0.5947(11) 0.041(6) Uiso 1 d
H21B H 0.1268(15) -0.055(2) 0.6023(11) 0.040(5) Uiso 1 d
H22A H 0.1938(19) 0.004(2) 0.4859(13) 0.063(7) Uiso 1 d
H22B H 0.0830(19) 0.003(2) 0.4847(13) 0.061(7) Uiso 1 d
H22C H 0.1380(19) -0.131(3) 0.4938(13) 0.062(8) Uiso 1 d
H23A H 0.4953(14) -0.0754(18) 0.8695(10) 0.029(5) Uiso 1 d
H23B H 0.4234(14) 0.033(2) 0.8382(10) 0.031(5) Uiso 1 d
H24A H 0.3602(15) -0.210(2) 0.8733(10) 0.034(5) Uiso 1 d
H24B H 0.2888(15) -0.1040(19) 0.8427(10) 0.033(5) Uiso 1 d
H25A H 0.4347(15) -0.0806(19) 0.9762(10) 0.035(5) Uiso 1 d
H25B H 0.3202(16) -0.124(2) 0.9649(11) 0.044(6) Uiso 1 d
H26A H 0.3733(17) 0.127(2) 0.9299(12) 0.050(6) Uiso 1 d
H26B H 0.261(2) 0.078(2) 0.9215(13) 0.058(7) Uiso 1 d
H26C H 0.3391(17) 0.095(2) 0.9941(13) 0.055(7) Uiso 1 d

loop_
_atom_site_aniso_label
_atom_site_aniso_U_11
_atom_site_aniso_U_22
_atom_site_aniso_U_33
_atom_site_aniso_U_23
_atom_site_aniso_U_13
_atom_site_aniso_U_12
Fe1 0.01875(10) 0.01838(10) 0.01473(9) 0.00204(7) 0.00295(7) 0.00021(8)
P1 0.01614(15) 0.01610(16) 0.01480(15) 0.00040(11) 0.00400(12) 0.00000(13)
P2 0.01805(16) 0.01704(16) 0.02112(16) 0.00117(12) 0.00854(13) -0.00044(13)
C1 0.0162(6) 0.0171(6) 0.0159(6) 0.0012(4) 0.0031(5) -0.0002(5)
C2 0.0198(6) 0.0201(7) 0.0185(6) 0.0013(5) 0.0051(5) 0.0031(5)
C3 0.0203(7) 0.0291(8) 0.0222(7) 0.0030(6) 0.0089(5) 0.0015(6)
C4 0.0212(7) 0.0241(7) 0.0236(7) 0.0050(5) 0.0051(5) -0.0051(6)
C5 0.0207(6) 0.0171(6) 0.0199(6) 0.0003(5) 0.0030(5) -0.0019(5)
C6 0.0198(7) 0.0369(9) 0.0230(7) 0.0023(6) 0.0024(6) -0.0004(6)
C7 0.0268(7) 0.0260(8) 0.0215(7) 0.0014(6) -0.0003(6) -0.0050(6)
C8 0.0302(8) 0.0299(8) 0.0168(6) -0.0004(6) 0.0021(6) -0.0024(7)
C9 0.0289(8) 0.0296(8) 0.0202(7) 0.0074(6) -0.0008(6) 0.0003(7)
C10 0.0227(7) 0.0301(8) 0.0272(7) 0.0004(6) -0.0004(6) 0.0057(6)
C11 0.0204(6) 0.0246(7) 0.0163(6) 0.0001(5) 0.0034(5) -0.0041(6)
C12 0.0379(9) 0.0288(8) 0.0265(8) -0.0050(6) 0.0028(7) -0.0091(7)
C13 0.0163(6) 0.0427(10) 0.0211(7) 0.0028(6) 0.0015(5) -0.0021(7)
C14 0.0249(7) 0.0414(10) 0.0172(6) 0.0049(6) 0.0032(6) -0.0051(7)
C15 0.0248(7) 0.0181(6) 0.0309(7) 0.0039(5) 0.0126(6) 0.0005(6)
C16 0.0305(8) 0.0183(7) 0.0388(9) -0.0002(6) 0.0191(7) 0.0021(6)
C17 0.0352(9) 0.0267(9) 0.0401(9) 0.0109(7) 0.0105(7) 0.0064(7)
C18 0.0320(8) 0.0203(7) 0.0408(9) -0.0012(6) 0.0197(7) -0.0047(6)
C19 0.0190(6) 0.0227(7) 0.0267(7) -0.0009(5) 0.0086(5) 0.0016(6)
C20 0.0231(7) 0.0267(8) 0.0255(7) 0.0004(6) 0.0090(6) 0.0031(6)
C21 0.0260(8) 0.0463(11) 0.0301(8) -0.0001(7) 0.0054(6) 0.0101(8)
C22 0.0335(10) 0.0698(16) 0.0311(9) 0.0013(9) 0.0037(8) 0.0147(10)
C23 0.0249(7) 0.0263(8) 0.0226(7) -0.0004(6) 0.0109(6) -0.0051(6)
C24 0.0300(8) 0.0375(9) 0.0247(7) -0.0016(6) 0.0134(6) -0.0104(7)
C25 0.0333(9) 0.0418(10) 0.0235(7) 0.0019(7) 0.0119(7) -0.0056(8)
C26 0.0605(14) 0.0480(12) 0.0365(10) -0.0016(9) 0.0248(10) 0.0066(11)
B1 0.0226(8) 0.0233(8) 0.0290(8) 0.0013(6) 0.0108(6) 0.0048(6)
B2 0.0194(7) 0.0177(7) 0.0229(7) 0.0002(6) 0.0092(6) -0.0001(6)

loop_
_atom_type_symbol
_atom_type_description
_atom_type_scat_dispersion_real
_atom_type_scat_dispersion_imag
_atom_type_scat_source
Fe Fe 0.3463 0.8444 'International Tables Vol C Tables 4.2.6.8 and 6.1.1.4'
P P 0.1023 0.0942 'International Tables Vol C Tables 4.2.6.8 and 6.1.1.4'
C C 0.0033 0.0016 'International Tables Vol C Tables 4.2.6.8 and 6.1.1.4'
B B 0.0013 0.0007 'International Tables Vol C Tables 4.2.6.8 and 6.1.1.4'
H H 0 0 'International Tables Vol C Tables 4.2.6.8 and 6.1.1.4'

loop_
_geom_angle_atom_site_label_1
_geom_angle_atom_site_label_2
_geom_angle_atom_site_label_3
_geom_angle
C5 Fe1 C10 106.03(6)
C5 Fe1 C9 123.42(6)
C10 Fe1 C9 40.87(7)
C5 Fe1 C1 41.31(5)
C10 Fe1 C1 124.36(6)
C9 Fe1 C1 161.24(6)
C5 Fe1 C6 120.35(6)
C10 Fe1 C6 40.87(7)
C9 Fe1 C6 68.62(7)
C1 Fe1 C6 107.63(6)
C5 Fe1 C2 68.82(6)
C10 Fe1 C2 162.86(6)
C9 Fe1 C2 155.60(6)
C1 Fe1 C2 41.13(5)
C6 Fe1 C2 126.44(6)
C5 Fe1 C8 161.01(6)
C10 Fe1 C8 68.57(7)
C9 Fe1 C8 40.76(7)
C1 Fe1 C8 156.63(6)
C6 Fe1 C8 68.27(7)
C2 Fe1 C8 121.54(6)
C5 Fe1 C3 68.55(6)
C10 Fe1 C3 154.44(7)
C9 Fe1 C3 119.87(6)
C1 Fe1 C3 69.00(6)
C6 Fe1 C3 163.44(7)
C2 Fe1 C3 40.56(6)
C8 Fe1 C3 108.01(6)
C5 Fe1 C4 40.79(6)
C10 Fe1 C4 119.04(7)
C9 Fe1 C4 105.99(6)
C1 Fe1 C4 69.18(6)
C6 Fe1 C4 154.90(7)
C2 Fe1 C4 68.46(6)
C8 Fe1 C4 124.55(6)
C3 Fe1 C4 40.59(6)
C5 Fe1 C7 156.21(6)
C10 Fe1 C7 68.56(7)
C9 Fe1 C7 68.55(7)
C1 Fe1 C7 121.34(6)
C6 Fe1 C7 40.50(7)
C2 Fe1 C7 109.16(6)
C8 Fe1 C7 40.58(6)
C3 Fe1 C7 126.32(7)
C4 Fe1 C7 162.36(6)
C1 P1 C11 100.78(6)
C1 P1 B1 112.12(7)
C11 P1 B1 110.63(7)
C1 P1 B2 103.56(6)
C11 P1 B2 109.16(7)
B1 P1 B2 118.89(7)
C19 P2 C23 103.60(7)
C19 P2 C15 109.07(7)
C23 P2 C15 109.06(7)
C19 P2 B2 113.02(7)
C23 P2 B2 113.11(7)
C15 P2 B2 108.81(7)
C2 C1 C5 106.77(12)
C2 C1 P1 126.71(10)
C5 C1 P1 126.14(10)
C2 C1 Fe1 69.67(8)
C5 C1 Fe1 69.09(8)
P1 C1 Fe1 131.63(7)
C3 C2 C1 108.42(13)
C3 C2 Fe1 69.81(8)
C1 C2 Fe1 69.20(8)
C3 C2 H2 125.8(9)
C1 C2 H2 125.8(10)
Fe1 C2 H2 127.9(10)
C2 C3 C4 108.39(13)
C2 C3 Fe1 69.63(8)
C4 C3 Fe1 69.72(8)
C2 C3 H3 125.7(12)
C4 C3 H3 125.9(12)
Fe1 C3 H3 126.7(12)
C3 C4 C5 107.86(13)
C3 C4 Fe1 69.69(8)
C5 C4 Fe1 69.01(8)
C3 C4 H4 127.6(12)
C5 C4 H4 124.4(12)
Fe1 C4 H4 123.3(12)
C4 C5 C1 108.55(13)
C4 C5 Fe1 70.21(8)
C1 C5 Fe1 69.59(8)
C4 C5 H5 125.3(11)
C1 C5 H5 126.1(10)
Fe1 C5 H5 124.4(11)
C7 C6 C10 108.21(14)
C7 C6 Fe1 69.99(9)
C10 C6 Fe1 69.30(9)
C7 C6 H6 125.8(13)
C10 C6 H6 126.0(13)
Fe1 C6 H6 124.9(12)
C6 C7 C8 107.93(15)
C6 C7 Fe1 69.51(9)
C8 C7 Fe1 69.53(9)
C6 C7 H7 127.5(10)
C8 C7 H7 124.5(10)
Fe1 C7 H7 124.0(11)
C7 C8 C9 108.17(14)
C7 C8 Fe1 69.89(8)
C9 C8 Fe1 69.29(8)
C7 C8 H8 125.6(13)
C9 C8 H8 126.1(13)
Fe1 C8 H8 123.6(12)
C8 C9 C10 107.91(14)
C8 C9 Fe1 69.94(8)
C10 C9 Fe1 69.56(9)
C8 C9 H9 124.9(12)
C10 C9 H9 127.1(12)
Fe1 C9 H9 124.7(11)
C9 C10 C6 107.78(15)
C9 C10 Fe1 69.57(9)
C6 C10 Fe1 69.83(9)
C9 C10 H10 124.7(12)
C6 C10 H10 127.5(12)
Fe1 C10 H10 123.7(12)
C14 C11 C13 109.13(13)
C14 C11 C12 108.83(13)
C13 C11 C12 109.40(14)
C14 C11 P1 109.15(10)
C13 C11 P1 110.32(10)
C12 C11 P1 109.98(11)
C11 C12 H12A 111.6(13)
C11 C12 H12B 108.1(13)
H12A C12 H12B 107.4(18)
C11 C12 H12C 110.9(13)
H12A C12 H12C 108.9(18)
H12B C12 H12C 109.9(18)
C11 C13 H13A 111.3(12)
C11 C13 H13B 109.8(11)
H13A C13 H13B 110.5(16)
C11 C13 H13C 110.2(12)
H13A C13 H13C 108.1(16)
H13B C13 H13C 106.8(16)
C11 C14 H14A 110.0(12)
C11 C14 H14B 112.6(11)
H14A C14 H14B 106.6(16)
C11 C14 H14C 110.2(11)
H14A C14 H14C 108.8(16)
H14B C14 H14C 108.5(16)
C18 C15 C17 110.03(14)
C18 C15 C16 108.23(13)
C17 C15 C16 108.68(14)
C18 C15 P2 111.48(11)
C17 C15 P2 108.77(12)
C16 C15 P2 109.60(10)
C15 C16 H16A 109.1(11)
C15 C16 H16B 109.1(13)
H16A C16 H16B 110.0(16)
C15 C16 H16C 112.9(11)
H16A C16 H16C 110.1(15)
H16B C16 H16C 105.5(17)
C15 C17 H17A 112.7(13)
C15 C17 H17B 110.7(13)
H17A C17 H17B 108.4(17)
C15 C17 H17C 112.3(12)
H17A C17 H17C 108.3(18)
H17B C17 H17C 104.0(17)
C15 C18 H18A 108.6(13)
C15 C18 H18B 112.9(12)
H18A C18 H18B 108.5(18)
C15 C18 H18C 111.3(12)
H18A C18 H18C 109.4(17)
H18B C18 H18C 106.1(16)
C20 C19 P2 118.47(10)
C20 C19 H19A 107.8(11)
P2 C19 H19A 103.2(11)
C20 C19 H19B 111.5(12)
P2 C19 H19B 106.6(11)
H19A C19 H19B 108.5(15)
C21 C20 C19 111.62(13)
C21 C20 H20A 108.7(11)
C19 C20 H20A 111.1(11)
C21 C20 H20B 110.3(10)
C19 C20 H20B 109.0(10)
H20A C20 H20B 105.9(15)
C22 C21 C20 113.14(15)
C22 C21 H21A 109.9(12)
C20 C21 H21A 109.6(12)
C22 C21 H21B 110.4(13)
C20 C21 H21B 107.4(13)
H21A C21 H21B 106.1(17)
C21 C22 H22A 109.8(15)
C21 C22 H22B 109.4(15)
H22A C22 H22B 107(2)
C21 C22 H22C 109.8(15)
H22A C22 H22C 112(2)
H22B C22 H22C 109(2)
C24 C23 P2 119.38(11)
C24 C23 H23A 109.4(11)
P2 C23 H23A 105.4(11)
C24 C23 H23B 112.4(11)
P2 C23 H23B 103.5(11)
H23A C23 H23B 105.8(16)
C25 C24 C23 112.62(14)
C25 C24 H24A 109.3(12)
C23 C24 H24A 109.8(12)
C25 C24 H24B 111.3(12)
C23 C24 H24B 109.5(12)
H24A C24 H24B 104.0(17)
C26 C25 C24 114.47(16)
C26 C25 H25A 109.1(11)
C24 C25 H25A 109.9(11)
C26 C25 H25B 109.9(12)
C24 C25 H25B 106.6(12)
H25A C25 H25B 106.6(16)
C25 C26 H26A 112.8(14)
C25 C26 H26B 108.6(14)
H26A C26 H26B 109.1(19)
C25 C26 H26C 112.4(15)
H26A C26 H26C 107(2)
H26B C26 H26C 106(2)
P1 B1 H1B1 107.3(11)
P1 B1 H2B1 108.3(11)
H1B1 B1 H2B1 113.0(15)
P1 B1 H3B1 107.8(10)
H1B1 B1 H3B1 110.5(15)
H2B1 B1 H3B1 109.7(16)
P2 B2 P1 118.26(8)
P2 B2 H1B2 103.9(10)
P1 B2 H1B2 105.0(10)
P2 B2 H2B2 105.7(10)
P1 B2 H2B2 112.0(10)
H1B2 B2 H2B2 111.8(13)

loop_
_geom_bond_atom_site_label_1
_geom_bond_atom_site_label_2
_geom_bond_distance
Fe1 C5 2.0319(14)
Fe1 C10 2.0364(16)
Fe1 C9 2.0365(15)
Fe1 C1 2.0386(13)
Fe1 C6 2.0435(16)
Fe1 C2 2.0450(14)
Fe1 C8 2.0451(15)
Fe1 C3 2.0474(15)
Fe1 C4 2.0478(15)
Fe1 C7 2.0499(15)
P1 C1 1.8052(13)
P1 C11 1.8740(14)
P1 B1 1.9434(17)
P1 B2 1.9510(16)
P2 C19 1.8170(15)
P2 C23 1.8261(15)
P2 C15 1.8556(15)
P2 B2 1.9308(16)
C1 C2 1.4346(19)
C1 C5 1.4360(19)
C2 C3 1.418(2)
C2 H2 0.952(17)
C3 C4 1.420(2)
C3 H3 0.934(19)
C4 C5 1.422(2)
C4 H4 0.94(2)
C5 H5 0.920(17)
C6 C7 1.417(2)
C6 C10 1.425(2)
C6 H6 0.92(2)
C7 C8 1.420(2)
C7 H7 0.935(18)
C8 C9 1.422(2)
C8 H8 0.942(19)
C9 C10 1.422(2)
C9 H9 0.96(2)
C10 H10 0.96(2)
C11 C14 1.526(2)
C11 C13 1.527(2)
C11 C12 1.531(2)
C12 H12A 0.97(2)
C12 H12B 0.94(2)
C12 H12C 0.94(2)
C13 H13A 0.97(2)
C13 H13B 0.97(2)
C13 H13C 0.97(2)
C14 H14A 0.98(2)
C14 H14B 0.97(2)
C14 H14C 0.947(19)
C15 C18 1.531(2)
C15 C17 1.531(2)
C15 C16 1.536(2)
C16 H16A 0.991(19)
C16 H16B 0.94(2)
C16 H16C 1.00(2)
C17 H17A 0.94(2)
C17 H17B 0.97(2)
C17 H17C 0.96(2)
C18 H18A 0.95(2)
C18 H18B 0.96(2)
C18 H18C 0.99(2)
C19 C20 1.527(2)
C19 H19A 0.976(19)
C19 H19B 0.936(19)
C20 C21 1.521(2)
C20 H20A 0.954(18)
C20 H20B 1.010(19)
C21 C22 1.519(3)
C21 H21A 0.99(2)
C21 H21B 0.95(2)
C22 H22A 0.98(3)
C22 H22B 0.95(3)
C22 H22C 1.01(3)
C23 C24 1.528(2)
C23 H23A 0.970(19)
C23 H23B 0.95(2)
C24 C25 1.527(2)
C24 H24A 0.98(2)
C24 H24B 0.93(2)
C25 C26 1.505(3)
C25 H25A 1.02(2)
C25 H25B 1.00(2)
C26 H26A 0.98(2)
C26 H26B 1.00(3)
C26 H26C 0.94(2)
B1 H1B1 1.06(2)
B1 H2B1 1.09(2)
B1 H3B1 1.12(2)
B2 H1B2 1.093(18)
B2 H2B2 1.089(19)
